data_2021193
loop_
_publ_author_name
'Mao, Yimin'
'Zavalij, Peter Y.'

_publ_section_title
;
 Two furan-2,5-dicarboxylic acid solvates crystallized from
 dimethylformamide and dimethyl sulfoxide
;
_journal_issue 8
_journal_name_full 'Acta Crystallographica Section C'
_journal_page_first 986
_journal_page_last 990
_journal_paper_doi 10.1107/S2053229618010471
_journal_volume 74
_journal_year 2018
_chemical_formula_iupac 'C6 H4 O5, C2 H6 O S'
_chemical_formula_moiety 'C6 H4 O5, C2 H6 O S'
_chemical_formula_sum 'C8 H10 O6 S'
_chemical_formula_weight 234.22
_chemical_name_systematic
;
Furan-2,5-dicarboxylic acid dimethyl sulfoxide monosolvate
;
_space_group_crystal_system triclinic
_space_group_IT_number 2
_space_group_name_Hall '-P 1'
_space_group_name_H-M_alt 'P -1'
_symmetry_cell_setting triclinic
_symmetry_space_group_name_Hall '-P 1'
_symmetry_space_group_name_H-M 'P -1'
_atom_sites_solution_hydrogens difmap
_atom_sites_solution_primary direct
_atom_sites_solution_secondary difmap
_audit_creation_method 'SHELXL-2015 & ZCIF'
_cell_angle_alpha 80.5164(17)
_cell_angle_beta 77.3664(17)
_cell_angle_gamma 63.8260(16)
_cell_formula_units_Z 2
_cell_length_a 6.3129(8)
_cell_length_b 6.9099(9)
_cell_length_c 13.0901(17)
_cell_measurement_reflns_used 2660
_cell_measurement_temperature 150(2)
_cell_measurement_theta_max 28.2
_cell_measurement_theta_min 3.2
_cell_volume 498.53(11)
_computing_cell_refinement
;
APEX2 and SAINT (Bruker, 2010)
;
_computing_data_collection
;
APEX2 (Bruker, 2010)
;
_computing_data_reduction
;
APEX2 and SAINT (Bruker, 2010)
;
_computing_molecular_graphics
;
OLEX2 (Dolomanov <i>et al.</i>,  2009), Mercury (Macrae <i>et al.</i>,
2008)
and Marvin (ChemAxon, 2018)
;
_computing_publication_material
;
APEX2 (Bruker, 2010),
SHELXL2015 (Sheldrick, 2015b),
PLATON (Spek, 2009) and
publCIF (Westrip, 2010)
;
_computing_structure_refinement
;
SHELXL2015 (Sheldrick, 2015b)
;
_computing_structure_solution
;
SHELXS2015 (Sheldrick, 2015a)
;
_diffrn_ambient_temperature 150(2)
_diffrn_measured_fraction_theta_full 0.998
_diffrn_measured_fraction_theta_max 0.996
_diffrn_measurement_device_type 'Bruker SMART APEXII CCD'
_diffrn_measurement_method '\f and \w scans'
_diffrn_radiation_monochromator graphite
_diffrn_radiation_type MoK\a
_diffrn_radiation_wavelength 0.71073
_diffrn_reflns_av_R_equivalents 0.0179
_diffrn_reflns_limit_h_max 7
_diffrn_reflns_limit_h_min -7
_diffrn_reflns_limit_k_max 8
_diffrn_reflns_limit_k_min -8
_diffrn_reflns_limit_l_max 16
_diffrn_reflns_limit_l_min 0
_diffrn_reflns_number 2044
_diffrn_reflns_theta_full 25.242
_diffrn_reflns_theta_max 26.490
_diffrn_reflns_theta_min 1.599
_exptl_absorpt_coefficient_mu 0.331
_exptl_absorpt_correction_T_max 0.987
_exptl_absorpt_correction_T_min 0.847
_exptl_absorpt_correction_type multi-scan
_exptl_absorpt_process_details
;
(TWINABS; Krause <i>et al.</i>,  2015)
;
_exptl_crystal_colour colourless
_exptl_crystal_density_diffrn 1.560
_exptl_crystal_density_method 'not measured'
_exptl_crystal_description plate
_exptl_crystal_F_000 244
_exptl_crystal_size_max 0.17
_exptl_crystal_size_mid 0.15
_exptl_crystal_size_min 0.04
_refine_diff_density_max 0.297
_refine_diff_density_min -0.263
_refine_ls_extinction_method none
_refine_ls_goodness_of_fit_ref 1.000
_refine_ls_hydrogen_treatment refall
_refine_ls_matrix_type full
_refine_ls_number_parameters 177
_refine_ls_number_reflns 2044
_refine_ls_number_restraints 0
_refine_ls_restrained_S_all 1.000
_refine_ls_R_factor_all 0.0267
_refine_ls_R_factor_gt 0.0244
_refine_ls_shift/su_max 0.000
_refine_ls_shift/su_mean 0.000
_refine_ls_structure_factor_coef Fsqd
_refine_ls_weighting_details 'w=1/[\s^2^(Fo^2^)+(0.0057P)^2^+0.3718P] where P=(Fo^2^+2Fc^2^)/3'
_refine_ls_weighting_scheme calc
_refine_ls_wR_factor_gt 0.0506
_refine_ls_wR_factor_ref 0.0513
_reflns_number_gt 1894
_reflns_number_total 2044
_reflns_threshold_expression 'I > 2\s(I)'
_cod_data_source_file qp3012sup1.cif
_cod_data_source_block II
_cod_database_code 2021193
_shelx_space_group_comment
;
The symmetry employed for this shelxl refinement is uniquely defined
by the following loop, which should always be used as a source of
symmetry information in preference to the above space-group names.
They are only intended as comments.
;
_shelx_estimated_absorpt_t_min 0.946
_shelx_estimated_absorpt_t_max 0.987

loop_
_space_group_symop_operation_xyz
'x, y, z'
'-x, -y, -z'

loop_
_atom_site_type_symbol
_atom_site_label
_atom_site_fract_x
_atom_site_fract_y
_atom_site_fract_z
_atom_site_U_iso_or_equiv
_atom_site_adp_type
_atom_site_calc_flag
_atom_site_occupancy
O O1 0.08991(17) 0.41577(17) 0.24448(8) 0.0214(2) Uani d 1
S S1 0.07863(6) 0.45030(6) 0.12667(3) 0.01795(9) Uani d 1
C C1 0.3126(3) 0.2149(3) 0.07023(13) 0.0224(3) Uani d 1
H H1A 0.460(3) 0.189(3) 0.0900(14) 0.028(5) Uiso d 1
H H1B 0.318(3) 0.244(3) -0.0039(15) 0.033(5) Uiso d 1
H H1C 0.270(3) 0.098(3) 0.0972(14) 0.028(5) Uiso d 1
C C2 0.1993(3) 0.6431(3) 0.07744(14) 0.0268(3) Uani d 1
H H2A 0.086(4) 0.777(3) 0.1041(16) 0.042(6) Uiso d 1
H H2B 0.218(3) 0.654(3) 0.0013(15) 0.030(5) Uiso d 1
H H2C 0.348(3) 0.596(3) 0.1017(14) 0.030(5) Uiso d 1
O O11 0.65361(18) 0.56009(17) 0.35203(8) 0.0218(2) Uani d 1
H H11 0.794(4) 0.518(3) 0.3177(17) 0.047(6) Uiso d 1
O O12 0.57910(18) 0.77573(17) 0.20352(8) 0.0245(2) Uani d 1
C C11 0.5112(2) 0.7081(2) 0.28978(11) 0.0184(3) Uani d 1
C C12 0.2568(2) 0.7818(2) 0.33674(11) 0.0180(3) Uani d 1
O O25 0.10056(17) 0.93437(16) 0.27591(8) 0.0183(2) Uani d 1
C C13 0.1377(3) 0.7310(2) 0.42851(12) 0.0220(3) Uani d 1
H H13 0.205(3) 0.635(3) 0.4811(14) 0.025(4) Uiso d 1
C C14 -0.1092(3) 0.8591(2) 0.42580(12) 0.0220(3) Uani d 1
H H14 -0.239(3) 0.861(3) 0.4763(14) 0.027(5) Uiso d 1
C C15 -0.1224(2) 0.9787(2) 0.33226(11) 0.0180(3) Uani d 1
C C16 -0.3208(2) 1.1374(2) 0.27925(11) 0.0186(3) Uani d 1
O O61 -0.53223(18) 1.17145(18) 0.33764(8) 0.0228(2) Uani d 1
H H61 -0.637(4) 1.248(3) 0.3064(16) 0.043(6) Uiso d 1
O O62 -0.29003(18) 1.22351(17) 0.19237(8) 0.0241(2) Uani d 1

loop_
_atom_site_aniso_label
_atom_site_aniso_U_11
_atom_site_aniso_U_22
_atom_site_aniso_U_33
_atom_site_aniso_U_12
_atom_site_aniso_U_13
_atom_site_aniso_U_23
O1 0.0147(5) 0.0284(6) 0.0152(5) -0.0045(4) -0.0019(4) -0.0002(4)
S1 0.01411(17) 0.02032(17) 0.01631(17) -0.00464(13) -0.00323(13) 0.00009(13)
C1 0.0191(8) 0.0211(8) 0.0200(8) -0.0023(6) -0.0023(6) -0.0023(6)
C2 0.0315(9) 0.0278(9) 0.0233(9) -0.0157(7) -0.0031(7) -0.0008(7)
O11 0.0132(5) 0.0268(6) 0.0189(5) -0.0041(4) -0.0026(4) 0.0024(4)
O12 0.0184(5) 0.0249(5) 0.0210(6) -0.0042(4) -0.0006(4) 0.0043(4)
C11 0.0171(7) 0.0178(7) 0.0185(7) -0.0052(6) -0.0040(5) -0.0017(6)
C12 0.0170(7) 0.0176(7) 0.0177(7) -0.0047(6) -0.0058(5) -0.0006(5)
O25 0.0131(5) 0.0209(5) 0.0169(5) -0.0046(4) -0.0024(4) 0.0015(4)
C13 0.0191(7) 0.0251(8) 0.0179(7) -0.0066(6) -0.0045(6) 0.0026(6)
C14 0.0173(7) 0.0278(8) 0.0178(7) -0.0084(6) -0.0009(6) -0.0001(6)
C15 0.0140(7) 0.0212(7) 0.0180(7) -0.0068(6) -0.0008(5) -0.0033(6)
C16 0.0162(7) 0.0199(7) 0.0200(7) -0.0072(6) -0.0040(5) -0.0022(6)
O61 0.0127(5) 0.0288(6) 0.0202(6) -0.0037(4) -0.0032(4) 0.0022(5)
O62 0.0195(5) 0.0298(6) 0.0209(6) -0.0102(5) -0.0052(4) 0.0056(5)

loop_
_atom_type_symbol
_atom_type_description
_atom_type_scat_dispersion_real
_atom_type_scat_dispersion_imag
_atom_type_scat_source
C C 0.0033 0.0016 'International Tables Vol C Tables 4.2.6.8 and 6.1.1.4'
H H 0.0000 0.0000 'International Tables Vol C Tables 4.2.6.8 and 6.1.1.4'
O O 0.0106 0.0060 'International Tables Vol C Tables 4.2.6.8 and 6.1.1.4'
S S 0.1246 0.1234 'International Tables Vol C Tables 4.2.6.8 and 6.1.1.4'

loop_
_geom_angle_atom_site_label_1
_geom_angle_atom_site_label_2
_geom_angle_atom_site_label_3
_geom_angle
O1 S1 C2 104.53(7)
O1 S1 C1 105.94(7)
C2 S1 C1 100.26(8)
S1 C1 H1A 109.8(10)
S1 C1 H1B 105.9(11)
H1A C1 H1B 111.5(15)
S1 C1 H1C 106.4(10)
H1A C1 H1C 110.4(14)
H1B C1 H1C 112.6(15)
S1 C2 H2A 106.7(12)
S1 C2 H2B 107.3(10)
H2A C2 H2B 110.4(15)
S1 C2 H2C 108.6(11)
H2A C2 H2C 111.1(16)
H2B C2 H2C 112.4(15)
C11 O11 H11 106.5(14)
O12 C11 O11 124.71(13)
O12 C11 C12 123.03(13)
O11 C11 C12 112.26(12)
C13 C12 O25 110.77(12)
C13 C12 C11 134.23(13)
O25 C12 C11 115.00(12)
C15 O25 C12 105.88(11)
C12 C13 C14 106.34(13)
C12 C13 H13 126.0(11)
C14 C13 H13 127.6(11)
C15 C14 C13 106.26(13)
C15 C14 H14 125.7(11)
C13 C14 H14 128.1(11)
C14 C15 O25 110.75(12)
C14 C15 C16 134.29(13)
O25 C15 C16 114.93(12)
O62 C16 O61 125.09(13)
O62 C16 C15 123.00(13)
O61 C16 C15 111.90(12)
C16 O61 H61 111.1(15)

loop_
_geom_bond_atom_site_label_1
_geom_bond_atom_site_label_2
_geom_bond_distance
O1 S1 1.5336(10)
S1 C2 1.7802(17)
S1 C1 1.7811(15)
C1 H1A 0.953(18)
C1 H1B 0.954(19)
C1 H1C 0.951(19)
C2 H2A 0.95(2)
C2 H2B 0.972(19)
C2 H2C 0.957(19)
O11 C11 1.3238(17)
O11 H11 0.84(2)
O12 C11 1.2118(17)
C11 C12 1.472(2)
C12 C13 1.353(2)
C12 O25 1.3667(16)
O25 C15 1.3633(17)
C13 C14 1.418(2)
C13 H13 0.908(17)
C14 C15 1.356(2)
C14 H14 0.930(18)
C15 C16 1.4732(19)
C16 O62 1.2115(18)
C16 O61 1.3256(17)
O61 H61 0.79(2)

loop_
_geom_hbond_atom_site_label_D
_geom_hbond_atom_site_label_H
_geom_hbond_atom_site_label_A
_geom_hbond_site_symmetry_A
_geom_hbond_distance_DH
_geom_hbond_distance_HA
_geom_hbond_distance_DA
_geom_hbond_angle_DHA
_geom_hbond_publ_flag
O11 H11 O1 1_655 0.84(2) 1.78(2) 2.6279(14) 177(2) yes
O61 H61 O1 1_465 0.79(2) 1.87(2) 2.6587(15) 173(2) yes

loop_
_geom_torsion_atom_site_label_1
_geom_torsion_atom_site_label_2
_geom_torsion_atom_site_label_3
_geom_torsion_atom_site_label_4
_geom_torsion
O12 C11 C12 C13 179.01(16)
O11 C11 C12 C13 -0.5(2)
O12 C11 C12 O25 -0.3(2)
O11 C11 C12 O25 -179.78(12)
C13 C12 O25 C15 -0.05(16)
C11 C12 O25 C15 179.44(12)
O25 C12 C13 C14 0.00(17)
C11 C12 C13 C14 -179.34(16)
C12 C13 C14 C15 0.04(18)
C13 C14 C15 O25 -0.07(17)
C13 C14 C15 C16 178.07(16)
C12 O25 C15 C14 0.07(16)
C12 O25 C15 C16 -178.46(12)
C14 C15 C16 O62 -178.39(16)
O25 C15 C16 O62 -0.3(2)
C14 C15 C16 O61 1.2(2)
O25 C15 C16 O61 179.33(12)

_cod_database_fobs_code 2021193
